data_7048984
loop_
_publ_author_name
'Bachmann, Michael'
'Fessler, Reto'
'Blacque, Olivier'
'Venkatesan, Koushik'

_publ_section_title
;
 Towards blue emitting monocyclometalated gold(iii) complexes - synthesis,
 characterization and photophysical investigations.
;
_journal_issue 21
_journal_name_full 'Dalton transactions (Cambridge, England : 2003)'
_journal_page_first 7320
_journal_page_last 7330
_journal_paper_doi 10.1039/c8dt05034a
_journal_volume 48
_journal_year 2019
_chemical_formula_moiety '2(C24 H7 Au F13 N O), C H2 Cl2'
_chemical_formula_sum 'C49 H16 Au2 Cl2 F26 N2 O2'
_chemical_formula_weight 1623.47
_space_group_crystal_system monoclinic
_space_group_IT_number 14
_space_group_name_Hall '-P 2yn'
_space_group_name_H-M_alt 'P 1 21/n 1'
_symmetry_space_group_name_Hall '-P 2yn'
_symmetry_space_group_name_H-M 'P 1 21/n 1'
_atom_sites_solution_hydrogens geom
_atom_sites_solution_primary dual
_audit_creation_date 2018-09-21
_audit_creation_method
;
Olex2 1.2
(compiled 2018.05.29 svn.r3508 for OlexSys, GUI svn.r5506)
;
_audit_update_record
;
2018-09-24 deposited with the CCDC.
2019-02-12 downloaded from the CCDC.
;
_cell_angle_alpha 90
_cell_angle_beta 91.7787(12)
_cell_angle_gamma 90
_cell_formula_units_Z 2
_cell_length_a 7.52497(10)
_cell_length_b 20.3047(3)
_cell_length_c 17.2623(3)
_cell_measurement_reflns_used 21299
_cell_measurement_temperature 183(1)
_cell_measurement_theta_max 32.4370
_cell_measurement_theta_min 2.3110
_cell_volume 2636.27(7)
_computing_cell_refinement 'CrysAlisPro 1.171.39.13a (Rigaku OD, 2015)'
_computing_data_collection 'CrysAlisPro 1.171.39.13a (Rigaku OD, 2015)'
_computing_data_reduction 'CrysAlisPro 1.171.39.13a (Rigaku OD, 2015)'
_computing_molecular_graphics 'Olex2 (Dolomanov et al., 2009)'
_computing_publication_material 'Olex2 (Dolomanov et al., 2009)'
_computing_structure_refinement 'ShelXL (Sheldrick, 2015b)'
_computing_structure_solution 'ShelXT (Sheldrick, 2015a)'
_diffrn_ambient_environment N~2~
_diffrn_ambient_temperature 183(1)
_diffrn_detector 'CCD plate'
_diffrn_detector_area_resol_mean 10.3801
_diffrn_detector_type Atlas
_diffrn_measured_fraction_theta_full 0.997
_diffrn_measured_fraction_theta_max 0.999
_diffrn_measurement_details
;
List of Runs (angles in degrees, time in seconds):

  # Type    Start    End  Width  t~exp~   \w     \q     \k     \f   Frames
#--------------------------------------------------------------------------
  1  \w    -14.00  98.00   1.00   12.00    --   19.46  77.00-120.00  112
  2  \w    -14.00  98.00   1.00   12.00    --   19.46  77.00   0.00  112
  3  \w    -54.00  58.00   1.00   12.00    --  -20.40  77.00   0.00  112
  4  \w    -54.00  58.00   1.00   12.00    --  -20.40  77.00 120.00  112
  5  \w    -54.00  58.00   1.00   12.00    --  -20.40  77.00  90.00  112
;
_diffrn_measurement_device 'four-circle diffractometer'
_diffrn_measurement_device_type 'SuperNova, Dual, Cu at home/near, Atlas'
_diffrn_measurement_method '\w scans'
_diffrn_orient_matrix_type 'CrysAlisPro convention (1999,Acta A55,543-557)'
_diffrn_orient_matrix_UB_11 -0.0407951000
_diffrn_orient_matrix_UB_12 0.0305447000
_diffrn_orient_matrix_UB_13 -0.0095900000
_diffrn_orient_matrix_UB_21 0.0199565000
_diffrn_orient_matrix_UB_22 -0.0048434000
_diffrn_orient_matrix_UB_23 -0.0395042000
_diffrn_orient_matrix_UB_31 -0.0826080000
_diffrn_orient_matrix_UB_32 -0.0162441000
_diffrn_orient_matrix_UB_33 -0.0062131000
_diffrn_radiation_monochromator mirror
_diffrn_radiation_probe x-ray
_diffrn_radiation_type MoK\a
_diffrn_radiation_wavelength 0.71073
_diffrn_reflns_av_R_equivalents 0.0292
_diffrn_reflns_av_unetI/netI 0.0213
_diffrn_reflns_Laue_measured_fraction_full 0.997
_diffrn_reflns_Laue_measured_fraction_max 0.999
_diffrn_reflns_limit_h_max 10
_diffrn_reflns_limit_h_min -10
_diffrn_reflns_limit_k_max 29
_diffrn_reflns_limit_k_min -29
_diffrn_reflns_limit_l_max 22
_diffrn_reflns_limit_l_min -24
_diffrn_reflns_number 42242
_diffrn_reflns_point_group_measured_fraction_full 0.997
_diffrn_reflns_point_group_measured_fraction_max 0.999
_diffrn_reflns_theta_full 25.242
_diffrn_reflns_theta_max 30.505
_diffrn_reflns_theta_min 2.328
_diffrn_source 'micro-focus sealed X-ray tube'
_diffrn_source_type 'SuperNova (Mo) X-ray Source'
_exptl_absorpt_coefficient_mu 5.794
_exptl_absorpt_correction_T_max 0.719
_exptl_absorpt_correction_T_min 0.314
_exptl_absorpt_correction_type analytical
_exptl_absorpt_process_details
;
CrysAlisPro 1.171.39.13a (Rigaku Oxford Diffraction, 2015)
Analytical numeric absorption correction using a multifaceted crystal
            model based on expressions derived by R.C. Clark & J.S. Reid.
(Clark, R. C. & Reid, J. S. (1995). Acta Cryst. A51, 887-897)
Empirical absorption correction using spherical harmonics,
 implemented in SCALE3 ABSPACK scaling algorithm.
;
_exptl_crystal_colour colourless
_exptl_crystal_density_diffrn 2.045
_exptl_crystal_description plate
_exptl_crystal_F_000 1532
_exptl_crystal_size_max 0.28
_exptl_crystal_size_mid 0.13
_exptl_crystal_size_min 0.07
_refine_diff_density_max 1.758
_refine_diff_density_min -1.145
_refine_diff_density_rms 0.131
_refine_ls_extinction_method none
_refine_ls_goodness_of_fit_ref 1.082
_refine_ls_hydrogen_treatment constr
_refine_ls_matrix_type full
_refine_ls_number_parameters 392
_refine_ls_number_reflns 8035
_refine_ls_number_restraints 18
_refine_ls_restrained_S_all 1.106
_refine_ls_R_factor_all 0.0329
_refine_ls_R_factor_gt 0.0259
_refine_ls_shift/su_max 0.004
_refine_ls_shift/su_mean 0.000
_refine_ls_structure_factor_coef Fsqd
_refine_ls_weighting_details 'w=1/[\s^2^(Fo^2^)+(0.0322P)^2^+4.7969P] where P=(Fo^2^+2Fc^2^)/3'
_refine_ls_weighting_scheme calc
_refine_ls_wR_factor_gt 0.0673
_refine_ls_wR_factor_ref 0.0710
_reflns_Friedel_coverage 0.000
_reflns_number_gt 7035
_reflns_number_total 8035
_reflns_threshold_expression 'I > 2\s(I)'
_cod_data_source_file c8dt05034a2.cif
_cod_data_source_block 8
_cod_depositor_comments 'Adding full bibliography for 7048983--7048998.cif.'
_cod_original_cell_volume 2636.27(6)
_cod_database_code 7048984
_shelx_shelxl_version_number 2018/3
_shelx_space_group_comment
;
The symmetry employed for this shelxl refinement is uniquely defined
by the following loop, which should always be used as a source of
symmetry information in preference to the above space-group names.
They are only intended as comments.
;
_shelx_estimated_absorpt_t_max 0.687
_shelx_estimated_absorpt_t_min 0.294
_olex2_refinement_description
;
1. Fixed Uiso
 At 1.2 times of:
  All C(H) groups, All C(H,H) groups
2. Restrained distances
 Cl1A-C25A = Cl2A-C25A = Cl1B-C25B = Cl2B-C25B
 1.78 with sigma of 0.01
 Cl1A-Cl2A = Cl1B-Cl2B
 2.9 with sigma of 0.02
3. Uiso/Uaniso restraints and constraints
Uanis(C25A) \\sim Ueq, Uanis(C25B) \\sim Ueq: with sigma of 0.003 and sigma for
terminal atoms of 0.006
Uanis(Cl1A) = Uanis(Cl2A) = Uanis(C25A)
Uanis(Cl1B) = Uanis(Cl2B) = Uanis(C25B)
4. Others
 Sof(C25B)=Sof(H25C)=Sof(H25D)=Sof(Cl1B)=Sof(Cl2B)=0.5*(1-FVAR(2))
 Sof(C25A)=Sof(H25B)=Sof(H25A)=Sof(Cl1A)=Sof(Cl2A)=0.5*FVAR(2)
5.a Secondary CH2 refined with riding coordinates:
 C25A(H25B,H25A), C25B(H25C,H25D)
5.b Aromatic/amide H refined with riding coordinates:
 C1(H1), C2(H2), C3(H3), C4(H4), C8(H8), C10(H10), C11(H11)
;
_olex2_submission_special_instructions 'No special instructions were received'
_oxdiff_exptl_absorpt_empirical_details
;
Empirical correction (ABSPACK) includes:
- Absorption correction using spherical harmonics
- Frame scaling
- Detector area scaling
- B-factor correction
;
_oxdiff_exptl_absorpt_empirical_full_max 1.332
_oxdiff_exptl_absorpt_empirical_full_min 0.652

loop_
_space_group_symop_operation_xyz
'x, y, z'
'-x+1/2, y+1/2, -z+1/2'
'-x, -y, -z'
'x-1/2, -y-1/2, z-1/2'

loop_
_atom_site_label
_atom_site_type_symbol
_atom_site_fract_x
_atom_site_fract_y
_atom_site_fract_z
_atom_site_U_iso_or_equiv
_atom_site_adp_type
_atom_site_occupancy
_atom_site_site_symmetry_order
_atom_site_calc_flag
_atom_site_refinement_flags_posn
_atom_site_refinement_flags_adp
_atom_site_refinement_flags_occupancy
_atom_site_disorder_assembly
_atom_site_disorder_group
Au1 Au 0.23025(2) 0.13414(2) 0.50183(2) 0.02111(4) Uani 1 1 d . . . . .
C1 C 0.3476(4) 0.06706(18) 0.35328(19) 0.0314(7) Uani 1 1 d . . . . .
H1 H 0.350566 0.110228 0.332127 0.038 Uiso 1 1 calc R . . . .
C2 C 0.4000(5) 0.0147(2) 0.3086(2) 0.0376(8) Uani 1 1 d . . . . .
H2 H 0.437011 0.021548 0.257141 0.045 Uiso 1 1 calc R . . . .
C3 C 0.3978(5) -0.04833(19) 0.3403(2) 0.0362(8) Uani 1 1 d . . . . .
H3 H 0.435652 -0.085052 0.310989 0.043 Uiso 1 1 calc R . . . .
C4 C 0.3399(4) -0.05699(17) 0.4150(2) 0.0317(7) Uani 1 1 d . . . . .
H4 H 0.337047 -0.099827 0.437021 0.038 Uiso 1 1 calc R . . . .
C5 C 0.2859(4) -0.00293(15) 0.45759(18) 0.0244(6) Uani 1 1 d . . . . .
C6 C 0.2213(4) -0.00534(15) 0.53707(18) 0.0243(6) Uani 1 1 d . . . . .
C7 C 0.1853(4) 0.05557(14) 0.57227(17) 0.0220(5) Uani 1 1 d . . . . .
C8 C 0.1230(4) 0.05585(16) 0.64703(19) 0.0272(6) Uani 1 1 d . . . . .
H8 H 0.098546 0.096297 0.672237 0.033 Uiso 1 1 calc R . . . .
C9 C 0.0967(4) -0.00348(18) 0.6845(2) 0.0309(7) Uani 1 1 d . . . . .
C10 C 0.1285(5) -0.06369(17) 0.6506(2) 0.0324(7) Uani 1 1 d . . . . .
H10 H 0.107859 -0.103551 0.677709 0.039 Uiso 1 1 calc R . . . .
C11 C 0.1914(4) -0.06451(16) 0.5761(2) 0.0295(6) Uani 1 1 d . . . . .
H11 H 0.214217 -0.105321 0.551365 0.035 Uiso 1 1 calc R . . . .
C12 C 0.1365(7) -0.0003(3) 0.8193(3) 0.0560(12) Uani 1 1 d . . . . .
C13 C 0.2711(4) 0.21129(15) 0.42521(18) 0.0246(6) Uani 1 1 d . . . . .
C14 C 0.1319(4) 0.24354(17) 0.3875(2) 0.0306(7) Uani 1 1 d . . . . .
C15 C 0.1554(5) 0.29495(19) 0.3369(2) 0.0376(8) Uani 1 1 d . . . . .
C16 C 0.3248(5) 0.31602(19) 0.3225(2) 0.0396(8) Uani 1 1 d . . . . .
C17 C 0.4676(5) 0.28579(19) 0.3587(2) 0.0366(8) Uani 1 1 d . . . . .
C18 C 0.4385(4) 0.23443(17) 0.4087(2) 0.0311(7) Uani 1 1 d . . . . .
C19 C 0.1825(4) 0.20134(15) 0.58466(18) 0.0249(6) Uani 1 1 d . . . . .
C20 C 0.3216(4) 0.23014(16) 0.62567(19) 0.0283(6) Uani 1 1 d . . . . .
C21 C 0.2969(5) 0.27632(18) 0.6829(2) 0.0340(7) Uani 1 1 d . . . . .
C22 C 0.1268(5) 0.29411(18) 0.7010(2) 0.0352(7) Uani 1 1 d . . . . .
C23 C -0.0162(5) 0.26610(18) 0.6615(2) 0.0351(7) Uani 1 1 d . . . . .
C24 C 0.0139(4) 0.22043(16) 0.6038(2) 0.0284(6) Uani 1 1 d . . . . .
C25A C -0.0941(19) 0.3806(16) 0.4906(12) 0.103(2) Uani 0.240(4) 1 d D U P A -1
H25B H -0.139065 0.402567 0.442698 0.123 Uiso 0.240(4) 1 calc R . P A -1
H25A H -0.131397 0.333826 0.489968 0.123 Uiso 0.240(4) 1 calc R . P A -1
C25B C -0.1759(19) 0.4232(9) 0.536(2) 0.120(3) Uani 0.260(4) 1 d D U P A -2
H25C H -0.168049 0.448191 0.585355 0.144 Uiso 0.260(4) 1 calc R . P A -2
H25D H -0.199920 0.455584 0.494283 0.144 Uiso 0.260(4) 1 calc R . P A -2
Cl1A Cl 0.1420(14) 0.3888(5) 0.5030(5) 0.103(2) Uani 0.240(4) 1 d D . P A -1
Cl1B Cl 0.0351(15) 0.3896(5) 0.5211(6) 0.120(3) Uani 0.260(4) 1 d D . P A -2
Cl2A Cl -0.1631(12) 0.4214(4) 0.5741(5) 0.103(2) Uani 0.240(4) 1 d D . P A -1
Cl2B Cl -0.3618(14) 0.3723(4) 0.5403(5) 0.120(3) Uani 0.260(4) 1 d D . P A -2
F1 F -0.0366(3) 0.22459(12) 0.40061(15) 0.0451(6) Uani 1 1 d . . . . .
F2 F 0.0157(3) 0.32531(14) 0.30143(17) 0.0576(7) Uani 1 1 d . . . . .
F3 F 0.3507(4) 0.36553(13) 0.27248(18) 0.0601(8) Uani 1 1 d . . . . .
F4 F 0.6329(3) 0.30607(14) 0.34335(17) 0.0568(7) Uani 1 1 d . . . . .
F5 F 0.5826(3) 0.20516(12) 0.44185(14) 0.0438(5) Uani 1 1 d . . . . .
F6 F 0.4902(3) 0.21310(12) 0.61090(14) 0.0432(5) Uani 1 1 d . . . . .
F7 F 0.4354(3) 0.30346(13) 0.72161(15) 0.0500(6) Uani 1 1 d . . . . .
F8 F 0.0992(3) 0.33855(13) 0.75692(14) 0.0485(6) Uani 1 1 d . . . . .
F9 F -0.1810(3) 0.28327(13) 0.67972(16) 0.0515(6) Uani 1 1 d . . . . .
F10 F -0.1287(3) 0.19446(12) 0.56672(14) 0.0423(5) Uani 1 1 d . . . . .
F11 F 0.2318(6) -0.05465(19) 0.82706(19) 0.0948(13) Uani 1 1 d . . . . .
F12 F 0.0473(5) 0.0083(2) 0.88216(17) 0.0915(12) Uani 1 1 d . . . . .
F13 F 0.2519(5) 0.0490(2) 0.81386(19) 0.0902(12) Uani 1 1 d . . . . .
N1 N 0.2923(3) 0.05873(13) 0.42616(15) 0.0239(5) Uani 1 1 d . . . . .
O1 O 0.0227(4) -0.00238(15) 0.75885(16) 0.0451(7) Uani 1 1 d . . . . .

loop_
_atom_site_aniso_label
_atom_site_aniso_U_11
_atom_site_aniso_U_22
_atom_site_aniso_U_33
_atom_site_aniso_U_23
_atom_site_aniso_U_13
_atom_site_aniso_U_12
Au1 0.02127(6) 0.01897(6) 0.02317(6) -0.00055(4) 0.00191(4) -0.00003(4)
C1 0.0302(16) 0.0362(17) 0.0281(15) -0.0027(14) 0.0048(12) -0.0028(13)
C2 0.0315(17) 0.049(2) 0.0324(17) -0.0130(16) 0.0064(13) -0.0019(15)
C3 0.0291(16) 0.0382(19) 0.0413(19) -0.0195(16) 0.0018(14) 0.0003(14)
C4 0.0247(15) 0.0279(15) 0.0422(19) -0.0103(14) -0.0010(13) -0.0001(12)
C5 0.0186(13) 0.0236(14) 0.0307(15) -0.0037(12) -0.0028(11) -0.0008(10)
C6 0.0188(13) 0.0234(14) 0.0304(15) 0.0013(12) -0.0028(11) -0.0005(10)
C7 0.0196(12) 0.0206(13) 0.0259(14) 0.0034(11) 0.0002(10) 0.0000(10)
C8 0.0243(14) 0.0272(15) 0.0301(15) 0.0022(13) 0.0023(11) 0.0020(11)
C9 0.0253(15) 0.0365(18) 0.0311(16) 0.0064(14) 0.0028(12) 0.0008(13)
C10 0.0294(16) 0.0270(16) 0.0404(18) 0.0122(14) -0.0042(13) -0.0020(12)
C11 0.0284(15) 0.0216(14) 0.0381(17) 0.0021(13) -0.0050(13) -0.0004(11)
C12 0.071(3) 0.063(3) 0.034(2) 0.002(2) 0.009(2) 0.010(3)
C13 0.0261(14) 0.0218(13) 0.0259(14) 0.0015(11) 0.0024(11) -0.0012(11)
C14 0.0267(15) 0.0322(16) 0.0330(16) 0.0083(14) 0.0001(12) -0.0019(12)
C15 0.0326(18) 0.0349(18) 0.045(2) 0.0156(16) -0.0020(15) 0.0025(14)
C16 0.0387(19) 0.0339(19) 0.046(2) 0.0184(16) 0.0049(16) -0.0034(15)
C17 0.0278(16) 0.0363(18) 0.046(2) 0.0112(16) 0.0063(14) -0.0041(14)
C18 0.0251(15) 0.0316(16) 0.0366(17) 0.0044(14) 0.0006(12) -0.0010(12)
C19 0.0264(14) 0.0214(13) 0.0271(14) -0.0015(11) 0.0032(11) 0.0009(11)
C20 0.0242(14) 0.0290(15) 0.0319(16) -0.0062(13) 0.0017(12) 0.0018(12)
C21 0.0307(17) 0.0358(18) 0.0354(18) -0.0107(15) -0.0002(13) -0.0033(14)
C22 0.0386(19) 0.0314(17) 0.0360(18) -0.0093(15) 0.0094(14) 0.0003(14)
C23 0.0286(16) 0.0343(18) 0.0431(19) -0.0085(15) 0.0099(14) 0.0027(13)
C24 0.0249(15) 0.0264(15) 0.0342(16) -0.0047(13) 0.0023(12) -0.0013(11)
C25A 0.122(3) 0.098(3) 0.087(3) -0.006(2) -0.003(2) 0.008(2)
C25B 0.143(4) 0.113(3) 0.103(3) 0.007(2) -0.009(2) -0.002(2)
Cl1A 0.122(3) 0.098(3) 0.087(3) -0.006(2) -0.003(2) 0.008(2)
Cl1B 0.143(4) 0.113(3) 0.103(3) 0.007(2) -0.009(2) -0.002(2)
Cl2A 0.122(3) 0.098(3) 0.087(3) -0.006(2) -0.003(2) 0.008(2)
Cl2B 0.143(4) 0.113(3) 0.103(3) 0.007(2) -0.009(2) -0.002(2)
F1 0.0236(10) 0.0522(14) 0.0593(15) 0.0218(12) 0.0009(9) -0.0034(9)
F2 0.0377(13) 0.0605(16) 0.0739(18) 0.0388(14) -0.0071(12) 0.0047(12)
F3 0.0495(15) 0.0580(17) 0.0731(19) 0.0417(14) 0.0060(13) -0.0058(12)
F4 0.0303(12) 0.0652(17) 0.0753(18) 0.0285(14) 0.0079(11) -0.0116(11)
F5 0.0251(10) 0.0493(13) 0.0571(14) 0.0194(11) -0.0003(9) 0.0044(9)
F6 0.0221(10) 0.0538(14) 0.0537(13) -0.0235(11) 0.0007(9) 0.0047(9)
F7 0.0358(12) 0.0584(15) 0.0554(15) -0.0307(12) -0.0045(10) -0.0039(11)
F8 0.0467(13) 0.0482(14) 0.0512(14) -0.0278(12) 0.0123(11) -0.0016(11)
F9 0.0298(11) 0.0593(15) 0.0660(16) -0.0226(13) 0.0126(11) 0.0060(10)
F10 0.0246(10) 0.0489(13) 0.0532(13) -0.0175(11) -0.0003(9) -0.0048(9)
F11 0.128(3) 0.096(3) 0.0591(19) 0.0059(18) -0.024(2) 0.055(2)
F12 0.108(3) 0.128(3) 0.0390(16) 0.0058(18) 0.0231(17) 0.015(2)
F13 0.105(3) 0.107(3) 0.0583(19) -0.0143(19) -0.0044(18) -0.040(2)
N1 0.0205(11) 0.0250(12) 0.0264(12) -0.0053(10) 0.0021(9) -0.0013(9)
O1 0.0431(15) 0.0565(18) 0.0362(14) 0.0132(13) 0.0120(12) 0.0033(13)

loop_
_atom_type_symbol
_atom_type_description
_atom_type_scat_dispersion_real
_atom_type_scat_dispersion_imag
_atom_type_scat_source
C C 0.0033 0.0016 'International Tables Vol C Tables 4.2.6.8 and 6.1.1.4'
H H 0.0000 0.0000 'International Tables Vol C Tables 4.2.6.8 and 6.1.1.4'
Au Au -2.0133 8.8022 'International Tables Vol C Tables 4.2.6.8 and 6.1.1.4'
Cl Cl 0.1484 0.1585 'International Tables Vol C Tables 4.2.6.8 and 6.1.1.4'
F F 0.0171 0.0103 'International Tables Vol C Tables 4.2.6.8 and 6.1.1.4'
N N 0.0061 0.0033 'International Tables Vol C Tables 4.2.6.8 and 6.1.1.4'
O O 0.0106 0.0060 'International Tables Vol C Tables 4.2.6.8 and 6.1.1.4'

loop_
_exptl_crystal_face_index_h
_exptl_crystal_face_index_k
_exptl_crystal_face_index_l
_exptl_crystal_face_perp_dist
0 -1 0 0.0654
0 -1 2 0.0328
2 2 3 0.0879
0 -1 -1 0.0434
0 1 1 0.0374
-3 3 -1 0.1274
-3 -3 -1 0.1252
3 3 1 0.1172
0 0 -1 0.0458
0 0 1 0.0248
0 1 0 0.0604
3 -3 1 0.1204

loop_
_geom_angle_atom_site_label_1
_geom_angle_atom_site_label_2
_geom_angle_atom_site_label_3
_geom_angle
C7 Au1 C13 177.02(12)
C7 Au1 N1 80.96(12)
C19 Au1 C7 94.02(13)
C19 Au1 C13 88.54(13)
C19 Au1 N1 173.71(11)
N1 Au1 C13 96.59(12)
C2 C1 H1 119.1
N1 C1 H1 119.1
N1 C1 C2 121.8(3)
C1 C2 H2 120.6
C1 C2 C3 118.8(3)
C3 C2 H2 120.6
C2 C3 H3 120.3
C4 C3 C2 119.4(3)
C4 C3 H3 120.3
C3 C4 H4 120.1
C3 C4 C5 119.9(3)
C5 C4 H4 120.1
C4 C5 C6 125.3(3)
N1 C5 C4 120.0(3)
N1 C5 C6 114.7(3)
C7 C6 C5 116.6(3)
C11 C6 C5 122.7(3)
C11 C6 C7 120.7(3)
C6 C7 Au1 113.1(2)
C8 C7 Au1 128.2(2)
C8 C7 C6 118.7(3)
C7 C8 H8 120.4
C9 C8 C7 119.3(3)
C9 C8 H8 120.4
C8 C9 O1 118.4(3)
C10 C9 C8 122.9(3)
C10 C9 O1 118.5(3)
C9 C10 H10 120.9
C9 C10 C11 118.3(3)
C11 C10 H10 120.9
C6 C11 H11 120.0
C10 C11 C6 120.1(3)
C10 C11 H11 120.0
F11 C12 F13 106.4(5)
F11 C12 O1 112.8(4)
F12 C12 F11 108.6(4)
F12 C12 F13 108.2(4)
F12 C12 O1 108.7(4)
O1 C12 F13 112.0(4)
C14 C13 Au1 122.1(2)
C14 C13 C18 115.1(3)
C18 C13 Au1 122.8(2)
C15 C14 C13 123.2(3)
F1 C14 C13 119.2(3)
F1 C14 C15 117.5(3)
C16 C15 C14 119.3(3)
F2 C15 C14 121.4(3)
F2 C15 C16 119.4(3)
C17 C16 C15 119.8(3)
F3 C16 C15 120.2(3)
F3 C16 C17 120.1(3)
C16 C17 C18 119.2(3)
F4 C17 C16 119.3(3)
F4 C17 C18 121.5(3)
C17 C18 C13 123.5(3)
F5 C18 C13 119.2(3)
F5 C18 C17 117.3(3)
C20 C19 Au1 120.2(2)
C20 C19 C24 116.7(3)
C24 C19 Au1 123.1(2)
C19 C20 C21 122.7(3)
F6 C20 C19 120.0(3)
F6 C20 C21 117.3(3)
C22 C21 C20 119.2(3)
F7 C21 C20 121.2(3)
F7 C21 C22 119.6(3)
C21 C22 C23 119.8(3)
F8 C22 C21 120.4(3)
F8 C22 C23 119.8(3)
C22 C23 C24 119.2(3)
F9 C23 C22 119.5(3)
F9 C23 C24 121.2(3)
C19 C24 C23 122.3(3)
F10 C24 C19 120.3(3)
F10 C24 C23 117.4(3)
H25B C25A H25A 109.5
Cl1A C25A H25B 111.7
Cl1A C25A H25A 111.7
Cl2A C25A H25B 111.7
Cl2A C25A H25A 111.7
Cl2A C25A Cl1A 100.1(8)
H25C C25B H25D 106.8
Cl1B C25B H25C 107.2
Cl1B C25B H25D 107.2
Cl2B C25B H25C 107.2
Cl2B C25B H25D 107.2
Cl2B C25B Cl1B 120.5(11)
C1 N1 Au1 125.2(2)
C1 N1 C5 120.1(3)
C5 N1 Au1 114.5(2)
C12 O1 C9 116.8(3)

loop_
_geom_bond_atom_site_label_1
_geom_bond_atom_site_label_2
_geom_bond_distance
Au1 C7 2.041(3)
Au1 C13 2.079(3)
Au1 C19 2.017(3)
Au1 N1 2.075(3)
C1 H1 0.9500
C1 C2 1.377(5)
C1 N1 1.348(4)
C2 H2 0.9500
C2 C3 1.393(6)
C3 H3 0.9500
C3 C4 1.384(5)
C4 H4 0.9500
C4 C5 1.389(4)
C5 C6 1.471(5)
C5 N1 1.366(4)
C6 C7 1.408(4)
C6 C11 1.399(4)
C7 C8 1.387(4)
C8 H8 0.9500
C8 C9 1.385(5)
C9 C10 1.380(5)
C9 O1 1.414(4)
C10 H10 0.9500
C10 C11 1.385(5)
C11 H11 0.9500
C12 F11 1.321(6)
C12 F12 1.305(5)
C12 F13 1.331(6)
C12 O1 1.330(6)
C13 C14 1.381(4)
C13 C18 1.382(4)
C14 C15 1.377(5)
C14 F1 1.351(4)
C15 C16 1.374(5)
C15 F2 1.349(4)
C16 C17 1.371(5)
C16 F3 1.343(4)
C17 C18 1.375(5)
C17 F4 1.344(4)
C18 F5 1.349(4)
C19 C20 1.376(4)
C19 C24 1.376(4)
C20 C21 1.378(5)
C20 F6 1.348(4)
C21 C22 1.375(5)
C21 F7 1.339(4)
C22 C23 1.378(5)
C22 F8 1.343(4)
C23 C24 1.385(5)
C23 F9 1.335(4)
C24 F10 1.341(4)
C25A H25B 0.9900
C25A H25A 0.9900
C25A Cl1A 1.790(10)
C25A Cl2A 1.755(10)
C25B H25C 0.9900
C25B H25D 0.9900
C25B Cl1B 1.754(10)
C25B Cl2B 1.742(10)

loop_
_geom_torsion_atom_site_label_1
_geom_torsion_atom_site_label_2
_geom_torsion_atom_site_label_3
_geom_torsion_atom_site_label_4
_geom_torsion
Au1 C7 C8 C9 178.2(2)
Au1 C13 C14 C15 179.7(3)
Au1 C13 C14 F1 0.0(5)
Au1 C13 C18 C17 -179.4(3)
Au1 C13 C18 F5 1.6(5)
Au1 C19 C20 C21 180.0(3)
Au1 C19 C20 F6 -0.5(4)
Au1 C19 C24 C23 179.2(3)
Au1 C19 C24 F10 -0.3(5)
C1 C2 C3 C4 1.3(5)
C2 C1 N1 Au1 174.7(3)
C2 C1 N1 C5 -0.4(5)
C2 C3 C4 C5 -0.4(5)
C3 C4 C5 C6 179.8(3)
C3 C4 C5 N1 -0.9(5)
C4 C5 C6 C7 175.5(3)
C4 C5 C6 C11 -6.3(5)
C4 C5 N1 Au1 -174.3(2)
C4 C5 N1 C1 1.3(4)
C5 C6 C7 Au1 0.7(3)
C5 C6 C7 C8 179.6(3)
C5 C6 C11 C10 -179.3(3)
C6 C5 N1 Au1 5.1(3)
C6 C5 N1 C1 -179.3(3)
C6 C7 C8 C9 -0.5(4)
C7 C6 C11 C10 -1.1(5)
C7 C8 C9 C10 -0.5(5)
C7 C8 C9 O1 -176.2(3)
C8 C9 C10 C11 0.7(5)
C8 C9 O1 C12 -91.9(4)
C9 C10 C11 C6 0.1(5)
C10 C9 O1 C12 92.2(5)
C11 C6 C7 Au1 -177.6(2)
C11 C6 C7 C8 1.3(4)
C13 C14 C15 C16 -0.2(6)
C13 C14 C15 F2 -179.8(4)
C14 C13 C18 C17 0.2(5)
C14 C13 C18 F5 -178.9(3)
C14 C15 C16 C17 -0.1(7)
C14 C15 C16 F3 179.1(4)
C15 C16 C17 C18 0.4(6)
C15 C16 C17 F4 179.0(4)
C16 C17 C18 C13 -0.4(6)
C16 C17 C18 F5 178.7(4)
C18 C13 C14 C15 0.1(5)
C18 C13 C14 F1 -179.5(3)
C19 C20 C21 C22 0.9(6)
C19 C20 C21 F7 -179.9(3)
C20 C19 C24 C23 -0.3(5)
C20 C19 C24 F10 -179.8(3)
C20 C21 C22 C23 -0.5(6)
C20 C21 C22 F8 179.4(3)
C21 C22 C23 C24 -0.3(6)
C21 C22 C23 F9 179.6(4)
C22 C23 C24 C19 0.7(6)
C22 C23 C24 F10 -179.8(3)
C24 C19 C20 C21 -0.5(5)
C24 C19 C20 F6 179.0(3)
F1 C14 C15 C16 179.5(4)
F1 C14 C15 F2 -0.1(6)
F2 C15 C16 C17 179.5(4)
F2 C15 C16 F3 -1.3(6)
F3 C16 C17 C18 -178.8(4)
F3 C16 C17 F4 -0.3(6)
F4 C17 C18 C13 -179.0(4)
F4 C17 C18 F5 0.1(6)
F6 C20 C21 C22 -178.6(3)
F6 C20 C21 F7 0.5(5)
F7 C21 C22 C23 -179.7(4)
F7 C21 C22 F8 0.2(6)
F8 C22 C23 C24 179.8(3)
F8 C22 C23 F9 -0.3(6)
F9 C23 C24 C19 -179.2(3)
F9 C23 C24 F10 0.3(5)
F11 C12 O1 C9 -66.9(5)
F12 C12 O1 C9 172.6(4)
F13 C12 O1 C9 53.1(5)
N1 C1 C2 C3 -0.9(5)
N1 C5 C6 C7 -3.8(4)
N1 C5 C6 C11 174.4(3)
O1 C9 C10 C11 176.4(3)
